data_7246994
loop_
_publ_author_name
'Huang, Hengcong'
'Gu, Yifan'
'Wang, Luyao'
'Jia, Tao'
'Kitagawa, Susumu'
'Li, Fengting'

_publ_section_title
;
 A scalable stable porous coordination polymer synthesized from low-cost
 precursors for efficient C2H2/C2H4 separation
;
_journal_issue 20
_journal_name_full 'Green Chemistry'
_journal_page_first 8040
_journal_page_last 8046
_journal_paper_doi 10.1039/D3GC01114C
_journal_volume 25
_journal_year 2023
_chemical_formula_moiety 'C8 H6 N4 Ni O2'
_chemical_formula_sum 'C8 H6 N4 Ni O2'
_chemical_formula_weight 248.88
_space_group_crystal_system tetragonal
_space_group_IT_number 127
_space_group_name_Hall '-P 4 2ab'
_space_group_name_H-M_alt 'P 4/m b m'
_atom_sites_solution_hydrogens geom
_atom_sites_solution_primary dual
_audit_creation_date 2021-11-24
_audit_creation_method
;
Olex2 1.5
(compiled 2021.11.18 svn.ra9532c28 for OlexSys, GUI svn.r6429)
;
_audit_update_record
;
2022-06-22 deposited with the CCDC.	2023-06-23 downloaded from the CCDC.
;
_cell_angle_alpha 90
_cell_angle_beta 90
_cell_angle_gamma 90
_cell_formula_units_Z 4
_cell_length_a 13.4433(11)
_cell_length_b 13.4433(11)
_cell_length_c 7.1126(11)
_cell_measurement_reflns_used 3048
_cell_measurement_temperature 300.00
_cell_measurement_theta_max 59.13
_cell_measurement_theta_min 4.05
_cell_volume 1285.4(2)
_computing_cell_refinement 'SAINT V8.40B (Bruker, 2019)'
_computing_data_collection 'Bruker BIS V6.2.14'
_computing_data_reduction 'SAINT V8.40B (Bruker, 2019)'
_computing_molecular_graphics 'Olex2 1.5 (Dolomanov et al., 2009)'
_computing_publication_material 'Olex2 1.5 (Dolomanov et al., 2009)'
_computing_structure_refinement 'SHELXL 2018/3 (Sheldrick, 2015)'
_computing_structure_solution 'SHELXT 2018/2 (Sheldrick, 2018)'
_diffrn_ambient_temperature 300.00
_diffrn_detector CPAD
_diffrn_detector_area_resol_mean 7.41
_diffrn_detector_type 'Bruker PHOTON III'
_diffrn_measured_fraction_theta_full 1.000
_diffrn_measured_fraction_theta_max 0.994
_diffrn_measurement_device 'four-circle diffractometer'
_diffrn_measurement_device_type 'Bruker D8 VENTURE Metaljet PHOTON III'
_diffrn_measurement_method '\w and \f shutterless scans'
_diffrn_measurement_specimen_support 'nylon loop'
_diffrn_radiation_monochromator 'Helios Multi-layer Optic'
_diffrn_radiation_probe x-ray
_diffrn_radiation_type GaK\a
_diffrn_radiation_wavelength 1.34139
_diffrn_reflns_av_R_equivalents 0.0635
_diffrn_reflns_av_unetI/netI 0.0299
_diffrn_reflns_Laue_measured_fraction_full 1.000
_diffrn_reflns_Laue_measured_fraction_max 0.994
_diffrn_reflns_limit_h_max 14
_diffrn_reflns_limit_h_min -17
_diffrn_reflns_limit_k_max 17
_diffrn_reflns_limit_k_min -17
_diffrn_reflns_limit_l_max 9
_diffrn_reflns_limit_l_min -8
_diffrn_reflns_number 9875
_diffrn_reflns_point_group_measured_fraction_full 1.000
_diffrn_reflns_point_group_measured_fraction_max 0.994
_diffrn_reflns_theta_full 53.594
_diffrn_reflns_theta_max 60.139
_diffrn_reflns_theta_min 4.046
_diffrn_source MetalJet
_diffrn_source_current 2.86
_diffrn_source_power 0.19937059999999998
_diffrn_source_type 'Liquid Metal source'
_diffrn_source_voltage 69.71
_diffrn_standards_number 0
_exptl_absorpt_coefficient_mu 8.192
_exptl_absorpt_correction_T_max 0.7518
_exptl_absorpt_correction_T_min 0.6033
_exptl_absorpt_correction_type multi-scan
_exptl_absorpt_process_details
;
SADABS-2016/2 (Bruker,2016/2) was used for absorption correction.
wR2(int) was 0.1283 before and 0.0608 after correction.
The Ratio of minimum to maximum transmission is 0.8025.
The \l/2 correction factor is Not present.
;
_exptl_crystal_density_diffrn 1.286
_exptl_crystal_description block
_exptl_crystal_F_000 504
_exptl_crystal_size_max 0.12
_exptl_crystal_size_mid 0.1
_exptl_crystal_size_min 0.1
_refine_diff_density_max 0.398
_refine_diff_density_min -0.395
_refine_diff_density_rms 0.072
_refine_ls_extinction_method none
_refine_ls_goodness_of_fit_ref 1.107
_refine_ls_hydrogen_treatment constr
_refine_ls_matrix_type full
_refine_ls_number_parameters 55
_refine_ls_number_reflns 834
_refine_ls_number_restraints 0
_refine_ls_restrained_S_all 1.107
_refine_ls_R_factor_all 0.0446
_refine_ls_R_factor_gt 0.0371
_refine_ls_shift/su_max 0.000
_refine_ls_shift/su_mean 0.000
_refine_ls_structure_factor_coef Fsqd
_refine_ls_weighting_details 'w=1/[\s^2^(Fo^2^)+(0.0606P)^2^+0.4043P] where P=(Fo^2^+2Fc^2^)/3'
_refine_ls_weighting_scheme calc
_refine_ls_wR_factor_gt 0.1027
_refine_ls_wR_factor_ref 0.1057
_reflns_Friedel_coverage 0.000
_reflns_number_gt 685
_reflns_number_total 834
_reflns_threshold_expression 'I > 2\s(I)'
_cod_data_source_file d3gc01114c2.cif
_cod_data_source_block 20211121li_lidz3105_0m
_cod_depositor_comments
;
The following automatic conversions were performed:

data item '_diffrn_radiation_probe' value 'X-ray' was changed to
'x-ray' in accordance with the
/home/data/users/saulius/crontab/automatic-downloads/rss-feeds/RSC/lib/dictionaries/cif_core.dic
dictionary named 'cif_core.dic' version 2.4.2 last updated on
2011-04-26.

Automatic conversion script
Id: cif_fix_values 8170 2020-07-09 18:12:32Z antanas 

 Adding full bibliography for 7246994.cif.
;
_cod_original_cell_volume 1285.4(3)
_cod_database_code 7246994
_shelx_shelxl_version_number 2018/3
_shelx_space_group_comment
;
The symmetry employed for this shelxl refinement is uniquely defined
by the following loop, which should always be used as a source of
symmetry information in preference to the above space-group names.
They are only intended as comments.
;
_shelx_estimated_absorpt_t_max 0.495
_shelx_estimated_absorpt_t_min 0.440
_olex2_refinement_description
;
1. Fixed Uiso
 At 1.2 times of:
  All C(H) groups
2. Shared sites
{N2, N2A}
3. Uiso/Uaniso restraints and constraints
Uanis(N2) = Uanis(N2A)
4. Others
 Fixed Sof: N2(0.25) C5(0.5) H5(0.5) C4(0.5) H4(0.5) N2A(0.25)
5.a Aromatic/amide H refined with riding coordinates:
 C1(H1), C5(H5), C4(H4)
;
_smtbx_masks_void_probe_radius 1.2
_smtbx_masks_void_truncation_radius 1.2
_olex2_submission_special_instructions 'No special instructions were received'

loop_
_space_group_symop_operation_xyz
'x, y, z'
'-x, -y, z'
'-y, x, z'
'y, -x, z'
'-x+1/2, y+1/2, -z'
'x+1/2, -y+1/2, -z'
'y+1/2, x+1/2, -z'
'-y+1/2, -x+1/2, -z'
'-x, -y, -z'
'x, y, -z'
'y, -x, -z'
'-y, x, -z'
'x-1/2, -y-1/2, z'
'-x-1/2, y-1/2, z'
'-y-1/2, -x-1/2, z'
'y-1/2, x-1/2, z'

loop_
_atom_site_label
_atom_site_type_symbol
_atom_site_fract_x
_atom_site_fract_y
_atom_site_fract_z
_atom_site_U_iso_or_equiv
_atom_site_adp_type
_atom_site_occupancy
_atom_site_site_symmetry_order
_atom_site_calc_flag
_atom_site_refinement_flags_posn
_atom_site_refinement_flags_adp
_atom_site_refinement_flags_occupancy
_atom_site_disorder_assembly
_atom_site_disorder_group
Ni1 Ni 0.10046(3) 0.60046(3) 0.500000 0.0239(2) Uani 1 4 d S T P . .
O1 O 0.36256(17) 0.25232(16) 0.500000 0.0336(6) Uani 1 2 d S T P . .
N1 N 0.1179(2) 0.4514(2) 0.500000 0.0284(6) Uani 1 2 d S T P A .
N2 N 0.10345(15) 0.60345(15) 0.1952(4) 0.0340(7) Uani 0.5 2 d S T P A 1
C3 C 0.2721(2) 0.2279(2) 0.500000 0.0291(10) Uani 1 4 d S T P . .
C2 C 0.1949(2) 0.3051(2) 0.500000 0.0282(9) Uani 1 4 d S T P A .
C1 C 0.2073(3) 0.4070(2) 0.500000 0.0350(8) Uani 1 2 d S T P . .
H1 H 0.268148 0.439797 0.500000 0.042 Uiso 1 2 calc R U P A .
C5 C 0.1789(5) 0.5849(6) 0.0976(8) 0.0571(18) Uani 0.5 1 d . . P . .
H5 H 0.238117 0.570285 0.159450 0.069 Uiso 0.5 1 calc R U P A 1
C4 C 0.1291(6) 0.5192(5) 0.0967(8) 0.0528(16) Uani 0.5 1 d . . P . .
H4 H 0.146613 0.461688 0.161530 0.063 Uiso 0.5 1 calc R U P A 1
N2A N 0.10345(15) 0.60345(15) 0.1952(4) 0.0340(7) Uani 0.5 2 d S T P A 2

loop_
_atom_site_aniso_label
_atom_site_aniso_U_11
_atom_site_aniso_U_22
_atom_site_aniso_U_33
_atom_site_aniso_U_23
_atom_site_aniso_U_13
_atom_site_aniso_U_12
Ni1 0.0210(3) 0.0210(3) 0.0296(4) 0.000 0.000 -0.0011(2)
O1 0.0259(12) 0.0246(13) 0.0503(14) 0.000 0.000 0.0023(10)
N1 0.0256(15) 0.0257(15) 0.0338(15) 0.000 0.000 0.0074(11)
N2 0.0365(11) 0.0365(11) 0.0289(14) 0.0000(8) 0.0000(8) -0.0015(13)
C3 0.0267(14) 0.0267(14) 0.034(2) 0.000 0.000 0.0039(19)
C2 0.0251(14) 0.0251(14) 0.034(2) 0.000 0.000 0.0022(18)
C1 0.0226(17) 0.0285(18) 0.054(2) 0.000 0.000 -0.0031(14)
C5 0.034(3) 0.102(6) 0.035(3) 0.009(3) -0.002(3) 0.015(3)
C4 0.083(5) 0.043(3) 0.033(3) 0.005(3) 0.000(3) 0.013(3)
N2A 0.0365(11) 0.0365(11) 0.0289(14) 0.0000(8) 0.0000(8) -0.0015(13)

loop_
_atom_type_symbol
_atom_type_description
_atom_type_scat_dispersion_real
_atom_type_scat_dispersion_imag
_atom_type_scat_source
C C 0.0137 0.0067 'International Tables Vol C Tables 4.2.6.8 and 6.1.1.4'
H H 0.0000 0.0000 'International Tables Vol C Tables 4.2.6.8 and 6.1.1.4'
N N 0.0241 0.0134 'International Tables Vol C Tables 4.2.6.8 and 6.1.1.4'
Ni Ni -1.3357 3.2904 'International Tables Vol C Tables 4.2.6.8 and 6.1.1.4'
O O 0.0389 0.0241 'International Tables Vol C Tables 4.2.6.8 and 6.1.1.4'

loop_
_geom_angle_atom_site_label_1
_geom_angle_atom_site_label_2
_geom_angle_atom_site_label_3
_geom_angle
_geom_angle_site_symmetry_1
_geom_angle_site_symmetry_3
_geom_angle_publ_flag
O1 Ni1 O1 62.62(13) 5_556 11_566 ?
O1 Ni1 N2 88.72(7) 5_556 10_556 ?
O1 Ni1 N2 88.72(7) 11_566 10_556 ?
O1 Ni1 N2 88.72(7) 11_566 . ?
O1 Ni1 N2 88.72(7) 5_556 . ?
O1 Ni1 C3 31.31(6) 11_566 11_566 ?
O1 Ni1 C3 31.31(7) 5_556 11_566 ?
O1 Ni1 N2A 88.72(7) 11_566 . ?
O1 Ni1 N2A 88.72(7) 5_556 . ?
N1 Ni1 O1 97.03(9) 7_456 5_556 ?
N1 Ni1 O1 159.66(11) . 5_556 ?
N1 Ni1 O1 159.66(11) 7_456 11_566 ?
N1 Ni1 O1 97.03(9) . 11_566 ?
N1 Ni1 N1 103.31(16) 7_456 . ?
N1 Ni1 N2 90.93(5) 7_456 . ?
N1 Ni1 N2 90.93(5) . 10_556 ?
N1 Ni1 N2 90.93(5) 7_456 10_556 ?
N1 Ni1 N2 90.93(5) . . ?
N1 Ni1 C3 128.34(8) 7_456 11_566 ?
N1 Ni1 C3 128.34(8) . 11_566 ?
N1 Ni1 N2A 90.93(5) 7_456 . ?
N1 Ni1 N2A 90.93(5) . . ?
N2 Ni1 N2 177.00(16) 10_556 . ?
N2 Ni1 C3 88.50(8) . 11_566 ?
N2 Ni1 C3 88.50(8) 10_556 11_566 ?
N2A Ni1 C3 88.50(8) . 11_566 ?
C3 O1 Ni1 88.6(2) . 3_655 ?
N1 N1 Ni1 128.34(8) 15_665 . ?
N1 N1 C1 108.6(2) 15_665 . ?
C1 N1 Ni1 123.1(2) . . ?
C5 N2 Ni1 124.4(3) . . ?
C5 N2 Ni1 124.4(3) 16_565 . ?
C5 N2 C5 90.9(6) 16_565 . ?
C5 N2 C4 115.7(4) 16_565 . ?
C5 N2 C4 49.6(4) 16_565 16_565 ?
C5 N2 C4 115.7(4) . 16_565 ?
C5 N2 C4 49.6(4) . . ?
C4 N2 Ni1 119.9(3) 16_565 . ?
C4 N2 Ni1 119.9(3) . . ?
C4 N2 C4 98.8(6) 16_565 . ?
O1 C3 Ni1 60.1(2) 15_665 3_655 ?
O1 C3 Ni1 60.1(2) . 3_655 ?
O1 C3 O1 120.2(4) 15_665 . ?
O1 C3 C2 119.9(2) 15_665 . ?
O1 C3 C2 119.9(2) . . ?
C2 C3 Ni1 180.0(3) . 3_655 ?
C1 C2 C3 128.1(2) 15_665 . ?
C1 C2 C3 128.1(2) . . ?
C1 C2 C1 103.8(4) 15_665 . ?
N1 C1 C2 109.5(3) . . ?
N1 C1 H1 125.2 . . ?
C2 C1 H1 125.2 . . ?
N2 C5 C5 123.6(3) . 10 ?
N2 C5 H5 118.2 . . ?
N2 C5 C4 103.0(5) . 10 ?
C5 C5 H5 118.2 10 . ?
C5 C5 C4 38.7(3) 10 10 ?
C4 C5 H5 126.0 10 . ?
N2A C5 C5 123.6(3) . 10 ?
N2A C5 C4 103.0(5) . 10 ?
N2 C4 C4 120.6(3) . 10 ?
N2 C4 H4 119.7 . . ?
C4 C4 H4 119.7 10 . ?
N2A C4 C4 120.6(3) . 10 ?
C5 N2A Ni1 124.4(3) 16_565 . ?
C5 N2A Ni1 124.4(3) . . ?
C5 N2A C5 90.9(6) 16_565 . ?
C5 N2A C4 115.7(4) . 16_565 ?
C5 N2A C4 49.6(4) 16_565 16_565 ?
C5 N2A C4 49.6(4) . . ?
C5 N2A C4 115.7(4) 16_565 . ?
C4 N2A Ni1 119.9(3) . . ?
C4 N2A Ni1 119.9(3) 16_565 . ?
C4 N2A C4 98.8(6) 16_565 . ?

loop_
_geom_bond_atom_site_label_1
_geom_bond_atom_site_label_2
_geom_bond_distance
_geom_bond_site_symmetry_2
_geom_bond_publ_flag
Ni1 O1 2.101(2) 5_556 ?
Ni1 O1 2.101(2) 11_566 ?
Ni1 N1 2.018(3) 7_456 ?
Ni1 N1 2.018(3) . ?
Ni1 N2 2.169(3) . ?
Ni1 N2 2.169(3) 10_556 ?
Ni1 C3 2.423(5) 11_566 ?
Ni1 N2A 2.169(3) . ?
O1 C3 1.260(3) . ?
N1 N1 1.316(6) 15_665 ?
N1 C1 1.342(4) . ?
N2 C5 1.254(6) 16_565 ?
N2 C5 1.254(6) . ?
N2 C4 1.376(6) 16_565 ?
N2 C4 1.376(6) . ?
C3 C2 1.467(6) . ?
C2 C1 1.380(4) 15_665 ?
C2 C1 1.380(4) . ?
C1 H1 0.9300 . ?
C5 C5 1.389(12) 10 ?
C5 H5 0.9300 . ?
C5 C4 1.772(8) 10 ?
C5 N2A 1.254(6) . ?
C4 C4 1.376(11) 10 ?
C4 H4 0.9300 . ?
C4 N2A 1.376(6) . ?

loop_
_geom_torsion_atom_site_label_1
_geom_torsion_atom_site_label_2
_geom_torsion_atom_site_label_3
_geom_torsion_atom_site_label_4
_geom_torsion
_geom_torsion_site_symmetry_1
_geom_torsion_site_symmetry_2
_geom_torsion_site_symmetry_3
_geom_torsion_site_symmetry_4
_geom_torsion_publ_flag
Ni1 O1 C3 O1 0.0 3_655 . . 15_665 ?
Ni1 O1 C3 C2 180.0 3_655 . . . ?
Ni1 N1 C1 C2 180.0 . . . . ?
Ni1 N2 C5 C5 178.45(8) . . . 10 ?
Ni1 N2 C5 C4 142.3(3) . . . 10 ?
Ni1 N2 C4 C4 178.47(8) . . . 10 ?
O1 C3 C2 C1 0.0 15_665 . . 15_665 ?
O1 C3 C2 C1 180.0 . . . 15_665 ?
O1 C3 C2 C1 180.0 15_665 . . . ?
O1 C3 C2 C1 0.0 . . . . ?
N1 N1 C1 C2 0.0 15_665 . . . ?
C3 C2 C1 N1 180.0 . . . . ?
C1 C2 C1 N1 0.0 15_665 . . . ?
C5 N2 C5 C5 -47.6(6) 16_565 . . 10 ?
C5 N2 C5 C4 -83.7(6) 16_565 . . 10 ?
C5 N2 C4 C4 -2.9(7) 16_565 . . 10 ?
C5 N2 C4 C4 -70.1(4) . . . 10 ?
C5 C5 N2A Ni1 178.45(8) 10 . . . ?
C5 C5 N2A C5 -47.6(6) 10 . . 16_565 ?
C5 C5 N2A C4 76.3(4) 10 . . . ?
C5 C5 N2A C4 -3.0(7) 10 . . 16_565 ?
C4 N2 C5 C5 -3.0(7) 16_565 . . 10 ?
C4 N2 C5 C5 76.3(4) . . . 10 ?
C4 N2 C5 C4 40.2(4) . . . 10 ?
C4 N2 C5 C4 -39.1(7) 16_565 . . 10 ?
C4 N2 C4 C4 46.3(5) 16_565 . . 10 ?
C4 C5 N2A Ni1 142.3(3) 10 . . . ?
C4 C5 N2A C5 -83.7(6) 10 . . 16_565 ?
C4 C5 N2A C4 -39.1(7) 10 . . 16_565 ?
C4 C5 N2A C4 40.2(4) 10 . . . ?
C4 C4 N2A Ni1 178.47(8) 10 . . . ?
C4 C4 N2A C5 -70.1(4) 10 . . . ?
C4 C4 N2A C5 -2.9(7) 10 . . 16_565 ?
C4 C4 N2A C4 46.3(5) 10 . . 16_565 ?

loop_
_smtbx_masks_void_nr
_smtbx_masks_void_average_x
_smtbx_masks_void_average_y
_smtbx_masks_void_average_z
_smtbx_masks_void_volume
_smtbx_masks_void_count_electrons
_smtbx_masks_void_content
1 -0.484 -0.148 -0.093 497.9 99.8 ?
